data_2233267
loop_
_publ_author_name
'Rakesh, Prakul'
'Singh, Harkesh B.'
'Butcher, Ray J.'

_publ_section_title
;
 Chlorido{2-[(dimethylamino)methyl]phenyl-\k^2^<i>N</i>,<i>C</i>^1^}tellurium
;
_journal_coeditor_code PK2376
_journal_issue 1
_journal_name_full 'Acta Crystallographica Section E'
_journal_page_first o214
_journal_paper_doi 10.1107/S1600536811054328
_journal_volume 68
_journal_year 2012
_chemical_formula_iupac 'C9 H12 Cl N Te'
_chemical_formula_moiety 'C9 H12 Cl N Te'
_chemical_formula_sum 'C9 H12 Cl N Te'
_chemical_formula_weight 297.25
_chemical_name_common
;
{2-[(Dimethylamino)methyl]phenyl}tellurenyl chloride
;
_chemical_name_systematic
;
Chlorido{2-[(dimethylamino)methyl]phenyl-\k^2^<i>N</i>,<i>C</i>^1^}tellurium
;
_space_group_IT_number 14
_symmetry_cell_setting monoclinic
_symmetry_space_group_name_Hall '-P 2yn'
_symmetry_space_group_name_H-M 'P 1 21/n 1'
_atom_sites_solution_hydrogens geom
_atom_sites_solution_primary direct
_atom_sites_solution_secondary difmap
_audit_creation_method SHELXL-97
_cell_angle_alpha 90.00
_cell_angle_beta 95.967(9)
_cell_angle_gamma 90.00
_cell_formula_units_Z 4
_cell_length_a 6.4514(6)
_cell_length_b 7.0287(7)
_cell_length_c 23.847(2)
_cell_measurement_reflns_used 3931
_cell_measurement_temperature 295(2)
_cell_measurement_theta_max 32.63
_cell_measurement_theta_min 5.06
_cell_volume 1075.48(17)
_computing_cell_refinement 'CrysAlis PRO (Oxford Diffraction, 2007)'
_computing_data_collection 'CrysAlis PRO (Oxford Diffraction, 2007)'
_computing_data_reduction 'CrysAlis PRO (Oxford Diffraction, 2007)'
_computing_molecular_graphics 'XP in SHELXTL (Sheldrick, 2008)'
_computing_publication_material 'SHELXTL (Sheldrick, 2008)'
_computing_structure_refinement 'SHELXL97 (Sheldrick, 2008)'
_computing_structure_solution 'SHELXS97 (Sheldrick, 2008)'
_diffrn_ambient_temperature 295(2)
_diffrn_detector_area_resol_mean 10.5081
_diffrn_measured_fraction_theta_full 0.990
_diffrn_measured_fraction_theta_max 0.903
_diffrn_measurement_device_type 'Oxford Diffraction Xcalibur Ruby Gemini'
_diffrn_measurement_method '\w scans'
_diffrn_radiation_monochromator graphite
_diffrn_radiation_source 'fine-focus sealed tube'
_diffrn_radiation_type MoK\a
_diffrn_radiation_wavelength 0.71073
_diffrn_reflns_av_R_equivalents 0.0228
_diffrn_reflns_av_sigmaI/netI 0.0278
_diffrn_reflns_limit_h_max 9
_diffrn_reflns_limit_h_min -9
_diffrn_reflns_limit_k_max 10
_diffrn_reflns_limit_k_min -6
_diffrn_reflns_limit_l_max 34
_diffrn_reflns_limit_l_min -35
_diffrn_reflns_number 7778
_diffrn_reflns_theta_full 25.00
_diffrn_reflns_theta_max 32.71
_diffrn_reflns_theta_min 5.07
_diffrn_standards_number 0
_exptl_absorpt_coefficient_mu 2.964
_exptl_absorpt_correction_T_max 1.000
_exptl_absorpt_correction_T_min 0.504
_exptl_absorpt_correction_type multi-scan
_exptl_absorpt_process_details '(CrysAlis PRO; Oxford Diffraction, 2007)'
_exptl_crystal_colour 'pale yellow'
_exptl_crystal_density_diffrn 1.836
_exptl_crystal_density_method 'not measured'
_exptl_crystal_description 'irregular plate'
_exptl_crystal_F_000 568
_exptl_crystal_size_max 0.45
_exptl_crystal_size_mid 0.36
_exptl_crystal_size_min 0.12
_refine_diff_density_max 2.246
_refine_diff_density_min -0.983
_refine_ls_extinction_method none
_refine_ls_goodness_of_fit_ref 1.200
_refine_ls_hydrogen_treatment constr
_refine_ls_matrix_type full
_refine_ls_number_parameters 111
_refine_ls_number_reflns 3587
_refine_ls_number_restraints 0
_refine_ls_restrained_S_all 1.200
_refine_ls_R_factor_all 0.0544
_refine_ls_R_factor_gt 0.0429
_refine_ls_shift/su_max 0.001
_refine_ls_shift/su_mean 0.000
_refine_ls_structure_factor_coef Fsqd
_refine_ls_weighting_details 'calc w=1/[\s^2^(Fo^2^)+(0.0327P)^2^+1.2847P] where P=(Fo^2^+2Fc^2^)/3'
_refine_ls_weighting_scheme calc
_refine_ls_wR_factor_gt 0.0932
_refine_ls_wR_factor_ref 0.0961
_reflns_number_gt 2998
_reflns_number_total 3587
_reflns_threshold_expression I>2\s(I)
_cod_data_source_file pk2376.cif
_cod_data_source_block I
_cod_original_cell_volume 1075.49(17)
_cod_original_sg_symbol_H-M 'P 21/n'
_cod_database_code 2233267
_cod_database_fobs_code 2233267

loop_
_symmetry_equiv_pos_as_xyz
'x, y, z'
'-x+1/2, y+1/2, -z+1/2'
'-x, -y, -z'
'x-1/2, -y-1/2, z-1/2'

loop_
_atom_site_type_symbol
_atom_site_label
_atom_site_fract_x
_atom_site_fract_y
_atom_site_fract_z
_atom_site_U_iso_or_equiv
_atom_site_adp_type
_atom_site_calc_flag
_atom_site_refinement_flags
_atom_site_occupancy
_atom_site_symmetry_multiplicity
Te Te 0.58681(4) 0.01772(4) 0.423777(10) 0.03896(9) Uani d . 1 1
Cl Cl 0.29601(17) -0.23269(17) 0.41307(5) 0.0537(3) Uani d . 1 1
N N 0.8374(5) 0.2560(4) 0.41417(13) 0.0372(6) Uani d . 1 1
C C1 0.5512(6) 0.0787(5) 0.33640(14) 0.0347(7) Uani d . 1 1
C C2 0.3769(6) 0.0346(6) 0.29976(16) 0.0413(8) Uani d . 1 1
H H2A 0.2649 -0.0291 0.3127 0.050 Uiso calc R 1 1
C C3 0.3712(7) 0.0865(7) 0.24370(18) 0.0505(10) Uani d . 1 1
H H3A 0.2543 0.0571 0.2190 0.061 Uiso calc R 1 1
C C4 0.5367(8) 0.1816(6) 0.22353(17) 0.0515(10) Uani d . 1 1
H H4A 0.5311 0.2154 0.1857 0.062 Uiso calc R 1 1
C C5 0.7099(7) 0.2255(5) 0.26028(16) 0.0456(9) Uani d . 1 1
H H5A 0.8212 0.2899 0.2471 0.055 Uiso calc R 1 1
C C6 0.7191(6) 0.1741(5) 0.31665(15) 0.0366(7) Uani d . 1 1
C C7 0.9058(6) 0.2144(6) 0.35786(15) 0.0416(8) Uani d . 1 1
H H7A 0.9982 0.1052 0.3604 0.050 Uiso calc R 1 1
H H7B 0.9816 0.3225 0.3450 0.050 Uiso calc R 1 1
C C8 0.7367(8) 0.4460(6) 0.4157(2) 0.0588(12) Uani d . 1 1
H H8A 0.8373 0.5433 0.4104 0.088 Uiso calc R 1 1
H H8B 0.6837 0.4636 0.4515 0.088 Uiso calc R 1 1
H H8C 0.6240 0.4539 0.3861 0.088 Uiso calc R 1 1
C C9 1.0127(6) 0.2409(7) 0.45859(18) 0.0538(11) Uani d . 1 1
H H9A 1.1119 0.3397 0.4537 0.081 Uiso calc R 1 1
H H9B 1.0786 0.1191 0.4562 0.081 Uiso calc R 1 1
H H9C 0.9620 0.2539 0.4948 0.081 Uiso calc R 1 1

loop_
_atom_site_aniso_label
_atom_site_aniso_U_11
_atom_site_aniso_U_22
_atom_site_aniso_U_33
_atom_site_aniso_U_12
_atom_site_aniso_U_13
_atom_site_aniso_U_23
Te 0.03675(13) 0.04765(15) 0.03311(13) 0.00064(11) 0.00659(8) 0.00140(11)
Cl 0.0484(5) 0.0601(6) 0.0536(6) -0.0112(5) 0.0102(4) 0.0036(5)
N 0.0340(14) 0.0375(15) 0.0403(16) 0.0027(12) 0.0043(12) -0.0043(13)
C1 0.0397(17) 0.0331(15) 0.0320(16) 0.0061(14) 0.0069(13) -0.0021(13)
C2 0.0409(18) 0.0428(19) 0.0399(19) 0.0057(16) 0.0039(14) -0.0059(16)
C3 0.057(2) 0.050(2) 0.042(2) 0.014(2) -0.0078(18) -0.0079(18)
C4 0.079(3) 0.039(2) 0.0348(19) 0.010(2) 0.0016(19) 0.0035(16)
C5 0.066(3) 0.0367(18) 0.0357(19) -0.0026(18) 0.0112(17) 0.0009(15)
C6 0.0438(18) 0.0320(16) 0.0348(17) -0.0002(14) 0.0071(14) -0.0014(14)
C7 0.0404(18) 0.049(2) 0.0364(18) -0.0033(16) 0.0097(14) -0.0003(16)
C8 0.071(3) 0.043(2) 0.061(3) 0.007(2) 0.000(2) -0.012(2)
C9 0.042(2) 0.074(3) 0.043(2) -0.007(2) -0.0038(17) -0.004(2)

loop_
_atom_type_symbol
_atom_type_description
_atom_type_scat_dispersion_real
_atom_type_scat_dispersion_imag
_atom_type_scat_source
C C 0.0033 0.0016 'International Tables Vol C Tables 4.2.6.8 and 6.1.1.4'
H H 0.0000 0.0000 'International Tables Vol C Tables 4.2.6.8 and 6.1.1.4'
N N 0.0061 0.0033 'International Tables Vol C Tables 4.2.6.8 and 6.1.1.4'
Cl Cl 0.1484 0.1585 'International Tables Vol C Tables 4.2.6.8 and 6.1.1.4'
Te Te -0.5308 1.6751 'International Tables Vol C Tables 4.2.6.8 and 6.1.1.4'

loop_
_geom_angle_atom_site_label_1
_geom_angle_atom_site_label_2
_geom_angle_atom_site_label_3
_geom_angle
C1 Te N 76.45(13)
C1 Te Cl 92.14(10)
N Te Cl 168.59(8)
C9 N C7 111.0(3)
C9 N C8 110.7(3)
C7 N C8 111.7(3)
C9 N Te 111.3(3)
C7 N Te 102.7(2)
C8 N Te 109.3(3)
C2 C1 C6 120.1(3)
C2 C1 Te 125.0(3)
C6 C1 Te 114.9(3)
C3 C2 C1 119.3(4)
C3 C2 H2A 120.4
C1 C2 H2A 120.4
C2 C3 C4 121.2(4)
C2 C3 H3A 119.4
C4 C3 H3A 119.4
C5 C4 C3 119.3(4)
C5 C4 H4A 120.4
C3 C4 H4A 120.4
C4 C5 C6 120.5(4)
C4 C5 H5A 119.8
C6 C5 H5A 119.8
C5 C6 C1 119.7(4)
C5 C6 C7 122.4(3)
C1 C6 C7 117.9(3)
N C7 C6 109.6(3)
N C7 H7A 109.7
C6 C7 H7A 109.7
N C7 H7B 109.7
C6 C7 H7B 109.7
H7A C7 H7B 108.2
N C8 H8A 109.5
N C8 H8B 109.5
H8A C8 H8B 109.5
N C8 H8C 109.5
H8A C8 H8C 109.5
H8B C8 H8C 109.5
N C9 H9A 109.5
N C9 H9B 109.5
H9A C9 H9B 109.5
N C9 H9C 109.5
H9A C9 H9C 109.5
H9B C9 H9C 109.5

loop_
_geom_bond_atom_site_label_1
_geom_bond_atom_site_label_2
_geom_bond_distance
_geom_bond_publ_flag
Te C1 2.116(3) y
Te N 2.355(3) y
Te Cl 2.5657(11) y
N C9 1.471(5) ?
N C7 1.486(5) ?
N C8 1.487(5) ?
C1 C2 1.385(5) ?
C1 C6 1.397(5) ?
C2 C3 1.383(6) ?
C2 H2A 0.9300 ?
C3 C4 1.387(7) ?
C3 H3A 0.9300 ?
C4 C5 1.382(6) ?
C4 H4A 0.9300 ?
C5 C6 1.387(5) ?
C5 H5A 0.9300 ?
C6 C7 1.500(5) ?
C7 H7A 0.9700 ?
C7 H7B 0.9700 ?
C8 H8A 0.9600 ?
C8 H8B 0.9600 ?
C8 H8C 0.9600 ?
C9 H9A 0.9600 ?
C9 H9B 0.9600 ?
C9 H9C 0.9600 ?

loop_
_geom_hbond_atom_site_label_D
_geom_hbond_atom_site_label_H
_geom_hbond_atom_site_label_A
_geom_hbond_site_symmetry_A
_geom_hbond_distance_DH
_geom_hbond_distance_HA
_geom_hbond_distance_DA
_geom_hbond_angle_DHA
C9 H9C Cl 3_656 0.96 2.89 3.822(5) 162.8

loop_
_geom_torsion_atom_site_label_1
_geom_torsion_atom_site_label_2
_geom_torsion_atom_site_label_3
_geom_torsion_atom_site_label_4
_geom_torsion
C1 Te N C9 -152.7(3)
Cl Te N C9 -154.3(3)
C1 Te N C7 -33.9(2)
Cl Te N C7 -35.5(5)
C1 Te N C8 84.8(3)
Cl Te N C8 83.2(5)
N Te C1 C2 -160.8(3)
Cl Te C1 C2 18.9(3)
N Te C1 C6 17.8(2)
Cl Te C1 C6 -162.5(3)
C6 C1 C2 C3 -0.1(5)
Te C1 C2 C3 178.4(3)
C1 C2 C3 C4 0.0(6)
C2 C3 C4 C5 -0.2(6)
C3 C4 C5 C6 0.4(6)
C4 C5 C6 C1 -0.5(6)
C4 C5 C6 C7 178.5(4)
C2 C1 C6 C5 0.3(5)
Te C1 C6 C5 -178.4(3)
C2 C1 C6 C7 -178.7(3)
Te C1 C6 C7 2.6(4)
C9 N C7 C6 163.4(3)
C8 N C7 C6 -72.6(4)
Te N C7 C6 44.4(3)
C5 C6 C7 N 145.9(3)
C1 C6 C7 N -35.1(5)
